data_2011471
loop_
_publ_author_name
'Light, Mark E.'
'Hursthouse, Michael B.'

_publ_section_title
;Methyl
 2-hydroxy-2-[5'-hydroxy-5'-(1-hydroxy-1-methylethyl)-5,2'-dimethylperhydro-2,2'-bifuranyl-5-yl]acetate
;
_journal_issue 10
_journal_name_full 'Acta Crystallographica Section C'
_journal_page_first e483
_journal_page_last e483
_journal_paper_doi 10.1107/S0108270100012257
_journal_volume 56
_journal_year 2000
_chemical_formula_sum 'C16 H28 O7'
_chemical_formula_weight 332.38
_space_group_IT_number 14
_symmetry_cell_setting monoclinic
_symmetry_space_group_name_Hall '-P 2yn'
_symmetry_space_group_name_H-M 'P 1 21/n 1'
_audit_creation_method 'WinGX routine CIF_UPDATE'
_cell_angle_alpha 90
_cell_angle_beta 95.302(2)
_cell_angle_gamma 90
_cell_formula_units_Z 4
_cell_length_a 7.5615(2)
_cell_length_b 11.1023(4)
_cell_length_c 20.9017(5)
_cell_measurement_reflns_used 11814
_cell_measurement_temperature 150(2)
_cell_measurement_theta_max 25.03
_cell_measurement_theta_min 3.24
_cell_volume 1747.19(9)
_computing_cell_refinement
;
DENZO and COLLECT
;
_computing_data_collection
;
DENZO (Otwinowski & Minor, 1997) and COLLECT (Hooft, 1998)
;
_computing_data_reduction
;
DENZO, COLLECT (Hooft, 1998) and maXus (Mackay et al., 1998)
;
_computing_publication_material 'WINGX (Farrugia, 1998)'
_computing_structure_refinement 'SHELXL97 (Sheldrick, 1997)'
_computing_structure_solution 'SHELXS97 (Sheldrick, 1990)'
_diffrn_measured_fraction_theta_full .936
_diffrn_measured_fraction_theta_max .936
_diffrn_measurement_device
;
        Nonius Kappa CCD area detector
;
_diffrn_measurement_method '\F and \w scans to fill Ewald sphere'
_diffrn_radiation_source 'Nonius FR591 rotating anode'
_diffrn_radiation_type MoK\a
_diffrn_radiation_wavelength .71073
_diffrn_reflns_av_R_equivalents .026
_diffrn_reflns_limit_h_max 8
_diffrn_reflns_limit_h_min -9
_diffrn_reflns_limit_k_max 13
_diffrn_reflns_limit_k_min -13
_diffrn_reflns_limit_l_max 24
_diffrn_reflns_limit_l_min -23
_diffrn_reflns_number 5490
_diffrn_reflns_theta_full 25.03
_diffrn_reflns_theta_max 25.03
_diffrn_reflns_theta_min 2.96
_diffrn_standards_decay_% 0
_exptl_absorpt_coefficient_mu .098
_exptl_absorpt_correction_T_max .971
_exptl_absorpt_correction_T_min .962
_exptl_absorpt_correction_type empirical
_exptl_absorpt_process_details '(SORTAV; Blessing, 1997)'
_exptl_crystal_colour colourless
_exptl_crystal_density_diffrn 1.264
_exptl_crystal_density_method 'not measured'
_exptl_crystal_description block
_exptl_crystal_F_000 720
_exptl_crystal_size_max .4
_exptl_crystal_size_mid .4
_exptl_crystal_size_min .3
_refine_diff_density_max .224
_refine_diff_density_min -.205
_refine_ls_extinction_coef .016(3)
_refine_ls_extinction_method SHELXL97
_refine_ls_goodness_of_fit_ref 1.04
_refine_ls_hydrogen_treatment refall
_refine_ls_matrix_type full
_refine_ls_number_parameters 321
_refine_ls_number_reflns 2876
_refine_ls_number_restraints 0
_refine_ls_restrained_S_all 1.04
_refine_ls_R_factor_gt .038
_refine_ls_shift/su_max .002
_refine_ls_structure_factor_coef Fsqd
_refine_ls_weighting_details 'calc w = 1/[\s^2^(Fo^2^)+(0.0459P)^2^+0.5111P] where P = (Fo^2^+2Fc^2^)/3'
_refine_ls_weighting_scheme calc
_refine_ls_wR_factor_ref .100
_reflns_number_gt 2392
_reflns_number_total 2876
_reflns_threshold_expression I>2\s(I)
_cod_data_source_file qd0032.cif
_cod_data_source_block I
_cod_depositor_comments
;
The following automatic conversions were performed:
'_symmetry_cell_setting' value 'Monoclinic' changed to 'monoclinic'
according to '/home/saulius/struct/CIF-dictionaries/cif_core.dic'
dictionary named 'cif_core.dic' version 2.4.1 from 2010-06-29.

Automatic conversion script
Id: cif_fix_enum 1527 2010-12-29 10:47:43Z saulius 

The following automatic conversions were performed:

'_symmetry_cell_setting' value 'Monoclinic' changed to 'monoclinic'
according to /home/saulius/struct/CIF-dictionaries/cif_core.dic
dictionary named 'cif_core.dic' version 2.4.1 from 2010-06-29.

Automatic conversion script
Id: cif_fix_values 1715 2011-07-08 13:25:40Z adriana 
;
_cod_original_sg_symbol_H-M 'P 21/n'
_cod_database_code 2011471
_cod_database_fobs_code 2011471

loop_
_symmetry_equiv_pos_as_xyz
'x, y, z'
'-x+1/2, y+1/2, -z+1/2'
'-x, -y, -z'
'x-1/2, -y-1/2, z-1/2'

loop_
_atom_site_label
_atom_site_fract_x
_atom_site_fract_y
_atom_site_fract_z
_atom_site_U_iso_or_equiv
_atom_site_adp_type
_atom_site_calc_flag
_atom_site_refinement_flags
_atom_site_occupancy
_atom_site_disorder_assembly
_atom_site_disorder_group
_atom_site_type_symbol
C1 -.1978(2) 1.1799(2) .06154(9) .0327(4) Uani d . 1 . . C
C2 .09649(19) 1.11322(15) .05546(7) .0230(4) Uani d . 1 . . C
C3 .25453(19) 1.05047(15) .09094(7) .0220(4) Uani d . 1 . . C
C4 .33612(18) 1.12402(14) .14986(7) .0215(4) Uani d . 1 . . C
C5 .3581(2) 1.25525(16) .13215(9) .0300(4) Uani d . 1 . . C
C6 .2377(2) 1.10448(15) .20985(7) .0238(4) Uani d . 1 . . C
C7 .3249(2) .99189(16) .23995(7) .0246(4) Uani d . 1 . . C
C8 .51785(19) 1.00672(14) .22536(7) .0216(4) Uani d . 1 . . C
C9 .62172(19) .89076(14) .21957(7) .0203(4) Uani d . 1 . . C
C10 .6403(2) .82591(16) .28399(8) .0247(4) Uani d . 1 . . C
C11 .8022(2) .90886(15) .19298(8) .0253(4) Uani d . 1 . . C
C12 .8227(2) .79475(16) .15384(8) .0283(4) Uani d . 1 . . C
C13 .6329(2) .77072(15) .12543(7) .0260(4) Uani d . 1 . . C
C14 .5803(2) .63832(17) .11301(8) .0328(4) Uani d . 1 . . C
C15 .3874(3) .6287(2) .08487(11) .0465(5) Uani d . 1 . . C
C16 .7058(4) .5775(2) .07054(11) .0526(6) Uani d . 1 . . C
O1 -.04044(13) 1.11962(11) .09095(5) .0269(3) Uani d . 1 . . O
O2 .09376(14) 1.15358(13) .00188(5) .0354(3) Uani d . 1 . . O
O3 .37779(15) 1.03625(12) .04555(5) .0308(3) Uani d . 1 . . O
O4 .51060(13) 1.07433(10) .16670(5) .0241(3) Uani d . 1 . . O
O5 .52321(13) .81350(9) .17252(5) .0212(3) Uani d . 1 . . O
O6 .58844(16) .83906(12) .06898(5) .0332(3) Uani d . 1 . . O
O7 .60026(17) .57556(12) .17325(6) .0341(3) Uani d . 1 . . O
H1A -.283(3) 1.176(2) .0941(11) .051(6) Uiso d . 1 . . H
H1B -.165(3) 1.263(3) .0505(11) .057(7) Uiso d . 1 . . H
H1C -.239(2) 1.1406(19) .0226(10) .035(5) Uiso d . 1 . . H
H3 .214(2) .9713(17) .1056(8) .020(4) Uiso d . 1 . . H
H03 .452(3) .978(2) .0590(11) .051(6) Uiso d . 1 . . H
H5A .429(3) 1.2987(19) .1652(10) .039(5) Uiso d . 1 . . H
H5B .416(2) 1.2615(19) .0918(9) .036(5) Uiso d . 1 . . H
H5C .242(2) 1.2966(18) .1249(8) .031(5) Uiso d . 1 . . H
H06 .675(3) .845(3) .0445(13) .072(8) Uiso d . 1 . . H
H6A .257(2) 1.1747(19) .2377(9) .035(5) Uiso d . 1 . . H
H6B .107(2) 1.0966(17) .1985(8) .029(4) Uiso d . 1 . . H
H07 .546(3) .619(3) .2007(13) .075(9) Uiso d . 1 . . H
H7A .314(2) .9827(18) .2867(10) .035(5) Uiso d . 1 . . H
H7B .271(2) .9178(17) .2186(8) .022(4) Uiso d . 1 . . H
H8 .582(2) 1.0556(16) .2591(8) .023(4) Uiso d . 1 . . H
H10A .521(3) .8057(18) .2971(9) .033(5) Uiso d . 1 . . H
H10B .702(2) .8791(18) .3163(9) .033(5) Uiso d . 1 . . H
H10C .706(2) .753(2) .2808(8) .031(5) Uiso d . 1 . . H
H11A .898(2) .9192(17) .2288(9) .029(5) Uiso d . 1 . . H
H11B .802(2) .9805(17) .1662(8) .025(4) Uiso d . 1 . . H
H12A .907(3) .8041(19) .1198(10) .045(6) Uiso d . 1 . . H
H12B .860(2) .7246(19) .1809(9) .034(5) Uiso d . 1 . . H
H15A .305(3) .671(2) .1134(12) .062(7) Uiso d . 1 . . H
H15B .381(3) .666(2) .0440(13) .066(7) Uiso d . 1 . . H
H15C .358(3) .544(2) .0811(10) .052(6) Uiso d . 1 . . H
H16A .833(4) .576(3) .0943(13) .076(8) Uiso d . 1 . . H
H16B .700(3) .620(2) .0297(13) .066(7) Uiso d . 1 . . H
H16C .670(3) .497(3) .0640(12) .066(7) Uiso d . 1 . . H

loop_
_atom_site_aniso_label
_atom_site_aniso_U_11
_atom_site_aniso_U_22
_atom_site_aniso_U_33
_atom_site_aniso_U_12
_atom_site_aniso_U_13
_atom_site_aniso_U_23
C1 .0186(8) .0517(13) .0273(9) .0074(8) -.0011(7) .0007(8)
C2 .0219(8) .0278(9) .0199(8) -.0004(6) .0049(6) -.0009(6)
C3 .0221(8) .0260(9) .0187(8) .0037(6) .0067(6) .0028(6)
C4 .0147(7) .0242(9) .0256(8) .0034(6) .0023(6) .0028(6)
C5 .0230(9) .0251(9) .0416(11) .0028(7) .0011(7) .0046(8)
C6 .0221(8) .0277(9) .0217(8) .0038(7) .0029(6) -.0025(7)
C7 .0233(8) .0321(10) .0189(8) .0017(7) .0054(6) .0012(7)
C8 .0238(8) .0226(9) .0176(7) -.0012(6) -.0019(6) .0000(6)
C9 .0195(7) .0219(9) .0189(8) -.0023(6) -.0015(5) .0002(6)
C10 .0254(9) .0245(9) .0236(8) -.0016(7) -.0010(6) .0030(7)
C11 .0195(8) .0266(9) .0297(9) -.0003(7) .0020(6) .0069(7)
C12 .0253(8) .0316(10) .0286(9) .0075(7) .0067(7) .0067(7)
C13 .0314(9) .0282(9) .0190(8) .0092(7) .0048(6) .0029(6)
C14 .0485(10) .0285(10) .0202(8) .0084(8) -.0026(7) -.0008(7)
C15 .0622(14) .0306(11) .0420(12) -.0005(10) -.0209(10) -.0035(9)
C16 .0878(18) .0364(13) .0347(12) .0210(12) .0121(11) -.0054(9)
O1 .0170(5) .0413(7) .0228(6) .0040(5) .0032(4) .0042(5)
O2 .0281(6) .0553(9) .0235(6) .0124(6) .0064(4) .0117(6)
O3 .0296(6) .0431(8) .0211(6) .0167(6) .0095(4) .0068(5)
O4 .0163(5) .0279(6) .0285(6) .0033(4) .0031(4) .0094(5)
O5 .0216(5) .0229(6) .0194(6) -.0002(4) .0024(4) -.0038(4)
O6 .0369(7) .0386(7) .0251(6) .0139(6) .0090(5) .0127(5)
O7 .0471(8) .0264(7) .0277(7) .0048(6) -.0034(5) .0047(5)

loop_
_atom_type_symbol
_atom_type_description
_atom_type_scat_dispersion_real
_atom_type_scat_dispersion_imag
_atom_type_scat_source
C C .0033 .0016 'International Tables Vol C Tables 4.2.6.8 and 6.1.1.4'
H H 0 0 'International Tables Vol C Tables 4.2.6.8 and 6.1.1.4'
O O .0106 .006 'International Tables Vol C Tables 4.2.6.8 and 6.1.1.4'

loop_
_geom_angle_atom_site_label_1
_geom_angle_atom_site_label_2
_geom_angle_atom_site_label_3
_geom_angle
_geom_angle_publ_flag
O2 C2 O1 123.45(14) no
O2 C2 C3 124.79(13) no
O1 C2 C3 111.76(12) no
O3 C3 C2 105.33(12) no
O3 C3 C4 110.83(12) no
C2 C3 C4 112.50(13) no
O4 C4 C5 107.97(12) no
O4 C4 C6 104.40(11) no
C5 C4 C6 114.12(13) no
O4 C4 C3 106.19(12) no
C5 C4 C3 110.81(13) no
C6 C4 C3 112.72(12) no
C7 C6 C4 103.29(12) no
C6 C7 C8 102.38(13) no
O4 C8 C9 110.77(12) no
O4 C8 C7 105.39(11) no
C9 C8 C7 115.81(13) no
O5 C9 C8 108.48(11) no
O5 C9 C10 108.56(12) no
C8 C9 C10 109.67(13) no
O5 C9 C11 104.42(12) no
C8 C9 C11 113.70(13) no
C10 C9 C11 111.73(12) no
C12 C11 C9 102.93(13) no
C11 C12 C13 102.46(13) no
O6 C13 O5 106.74(12) no
O6 C13 C12 111.89(14) no
O5 C13 C12 105.05(12) no
O6 C13 C14 109.47(13) no
O5 C13 C14 106.08(13) no
C12 C13 C14 116.88(13) no
O7 C14 C16 106.07(15) no
O7 C14 C15 108.88(16) no
C16 C14 C15 111.79(18) no
O7 C14 C13 108.13(13) no
C16 C14 C13 110.97(17) no
C15 C14 C13 110.80(15) no
C2 O1 C1 116.01(12) no
C8 O4 C4 111.73(10) no
C13 O5 C9 111.61(11) no

loop_
_geom_bond_atom_site_label_1
_geom_bond_atom_site_label_2
_geom_bond_site_symmetry_2
_geom_bond_distance
_geom_bond_publ_flag
C1 O1 . 1.4512(19) no
C2 O2 . 1.2047(19) no
C2 O1 . 1.3301(18) no
C2 C3 . 1.516(2) no
C3 O3 . 1.3990(18) no
C3 C4 . 1.557(2) no
C4 O4 . 1.4433(17) no
C4 C5 . 1.516(2) no
C4 C6 . 1.532(2) no
C6 C7 . 1.522(2) no
C7 C8 . 1.527(2) no
C8 O4 . 1.4344(18) no
C8 C9 . 1.519(2) no
C9 O5 . 1.4570(17) no
C9 C10 . 1.522(2) no
C9 C11 . 1.534(2) no
C11 C12 . 1.524(2) no
C12 C13 . 1.525(2) no
C13 O6 . 1.4170(19) no
C13 O5 . 1.4258(18) no
C13 C14 . 1.539(2) no
C14 O7 . 1.435(2) no
C14 C16 . 1.516(3) no
C14 C15 . 1.525(3) no

loop_
_geom_hbond_atom_site_label_D
_geom_hbond_atom_site_label_H
_geom_hbond_atom_site_label_A
_geom_hbond_site_symmetry_A
_geom_hbond_distance_DH
_geom_hbond_distance_HA
_geom_hbond_distance_DA
_geom_hbond_angle_DHA
O3 H03 O6 . .88(2) 1.86(3) 2.7250(16) 166(2)
O6 H06 O2 3_675 .87(3) 2.08(3) 2.9381(16) 171(2)
O6 H06 O3 3_675 .87(3) 2.30(3) 2.7973(16) 116(2)
O7 H07 O5 . .88(3) 2.24(3) 2.7048(17) 113(2)

loop_
_cod_related_entry_id
_cod_related_entry_database
_cod_related_entry_code
1 ChemSpider 21105792
